data_4131737
loop_
_publ_author_name
'Pindwal, Aradhana'
'Yan, KaKing'
'Patnaik, Smita'
'Schmidt, Bradley M.'
'Ellern, Arkady'
'Slowing, Igor I.'
'Bae, Cheolbeom'
'Sadow, Aaron D.'

_publ_section_title
;
 Homoleptic Trivalent Tris(alkyl) Rare Earth Compounds.
;
_journal_issue 46
_journal_name_full 'Journal of the American Chemical Society'
_journal_page_first 16862
_journal_page_last 16874
_journal_paper_doi 10.1021/jacs.7b09521
_journal_volume 139
_journal_year 2017
_chemical_formula_sum 'C24 H66 Nd Si9'
_chemical_formula_weight 751.81
_space_group_crystal_system triclinic
_space_group_IT_number 2
_space_group_name_Hall '-P 1'
_space_group_name_H-M_alt 'P -1'
_atom_sites_solution_hydrogens mixed
_audit_creation_method SHELXL-2014/6
_cell_angle_alpha 96.4600(17)
_cell_angle_beta 97.1250(17)
_cell_angle_gamma 112.5690(15)
_cell_formula_units_Z 2
_cell_length_a 9.4802(10)
_cell_length_b 11.7428(13)
_cell_length_c 20.872(2)
_cell_measurement_reflns_used 7111
_cell_measurement_temperature 173(2)
_cell_measurement_theta_max 27.83
_cell_measurement_theta_min 2.30
_cell_volume 2096.3(4)
_computing_cell_refinement 'SAINT V7.66A (Bruker AXS, 2013)'
_computing_data_collection 'Bruker APEX2(Bruker AXS, 2013)'
_computing_data_reduction 'SAINT V7.66A (Bruker AXS, 2013)'
_computing_molecular_graphics 'XSHELL (Bruker AXS, 2007)'
_computing_publication_material 'APEX2 Suite (Bruker AXS, 2013)'
_computing_structure_refinement 'SHELXL-2014/6 (Sheldrick, 2014)'
_computing_structure_solution 'SHELXS-2013 (Sheldrick, 2013)'
_diffrn_ambient_temperature 173(2)
_diffrn_measured_fraction_theta_full 0.998
_diffrn_measured_fraction_theta_max 0.990
_diffrn_measurement_device_type 'Bruker APEX-II CCD'
_diffrn_measurement_method '\f and \w scans'
_diffrn_radiation_type MoK\a
_diffrn_radiation_wavelength 0.71073
_diffrn_reflns_av_R_equivalents 0.0289
_diffrn_reflns_av_unetI/netI 0.0454
_diffrn_reflns_Laue_measured_fraction_full 0.998
_diffrn_reflns_Laue_measured_fraction_max 0.990
_diffrn_reflns_limit_h_max 12
_diffrn_reflns_limit_h_min -12
_diffrn_reflns_limit_k_max 15
_diffrn_reflns_limit_k_min -15
_diffrn_reflns_limit_l_max 28
_diffrn_reflns_limit_l_min -27
_diffrn_reflns_number 22775
_diffrn_reflns_point_group_measured_fraction_full 0.998
_diffrn_reflns_point_group_measured_fraction_max 0.990
_diffrn_reflns_theta_full 25.242
_diffrn_reflns_theta_max 28.717
_diffrn_reflns_theta_min 0.998
_exptl_absorpt_coefficient_mu 1.508
_exptl_absorpt_correction_T_max 0.72
_exptl_absorpt_correction_T_min 0.65
_exptl_absorpt_correction_type multi-scan
_exptl_absorpt_process_details 'SADABS (Bruker, 2013)'
_exptl_crystal_colour blue
_exptl_crystal_density_diffrn 1.191
_exptl_crystal_description block
_exptl_crystal_F_000 792
_exptl_crystal_size_max 0.320
_exptl_crystal_size_mid 0.280
_exptl_crystal_size_min 0.230
_refine_diff_density_max 0.995
_refine_diff_density_min -0.430
_refine_diff_density_rms 0.083
_refine_ls_extinction_method none
_refine_ls_goodness_of_fit_ref 1.032
_refine_ls_hydrogen_treatment mixed
_refine_ls_matrix_type full
_refine_ls_number_parameters 352
_refine_ls_number_reflns 10745
_refine_ls_number_restraints 0
_refine_ls_restrained_S_all 1.032
_refine_ls_R_factor_all 0.0389
_refine_ls_R_factor_gt 0.0299
_refine_ls_shift/su_max 0.001
_refine_ls_shift/su_mean 0.000
_refine_ls_structure_factor_coef Fsqd
_refine_ls_weighting_details 'w=1/[\s^2^(Fo^2^)+(0.0267P)^2^+0.3862P] where P=(Fo^2^+2Fc^2^)/3'
_refine_ls_weighting_scheme calc
_refine_ls_wR_factor_gt 0.0617
_refine_ls_wR_factor_ref 0.0665
_reflns_Friedel_coverage 0.000
_reflns_number_gt 9225
_reflns_number_total 10745
_reflns_threshold_expression 'I > 2\s(I)'
_cod_data_source_file ja7b09521_si_005.cif
_cod_data_source_block NdCSiHMe2
_cod_database_code 4131737
_shelx_space_group_comment
; 
The symmetry employed for this shelxl refinement is uniquely defined 
by the following loop, which should always be used as a source of 
symmetry information in preference to the above space-group names. 
They are only intended as comments. 
;
_shelx_estimated_absorpt_t_min 0.644
_shelx_estimated_absorpt_t_max 0.723
_shelxl_version_number 2014/6

loop_
_space_group_symop_operation_xyz
'x, y, z'
'-x, -y, -z'

loop_
_atom_site_label
_atom_site_type_symbol
_atom_site_fract_x
_atom_site_fract_y
_atom_site_fract_z
_atom_site_U_iso_or_equiv
_atom_site_adp_type
_atom_site_occupancy
_atom_site_site_symmetry_order
_atom_site_calc_flag
_atom_site_refinement_flags_posn
_atom_site_refinement_flags_adp
Nd1 Nd 0.42874(2) 0.69175(2) 0.24456(2) 0.01990(4) Uani 1 1 d . .
Si1 Si 0.17229(8) 0.73182(7) 0.15135(3) 0.02876(16) Uani 1 1 d . .
H1S H 0.164(3) 0.648(2) 0.1991(13) 0.035 Uiso 1 1 d . U
Si2 Si 0.47602(9) 0.73736(7) 0.10031(3) 0.03025(16) Uani 1 1 d . .
H2S H 0.495(3) 0.646(2) 0.1384(13) 0.036 Uiso 1 1 d . U
Si3 Si 0.43986(9) 0.98154(7) 0.15461(4) 0.03215(17) Uani 1 1 d . .
H3S H 0.376(3) 1.030(2) 0.2006(13) 0.039 Uiso 1 1 d . U
Si4 Si 0.49894(8) 0.44954(7) 0.23714(4) 0.02846(16) Uani 1 1 d . .
H4S H 0.593(3) 0.582(2) 0.2602(12) 0.034 Uiso 1 1 d . U
Si5 Si 0.20564(8) 0.45398(7) 0.29236(4) 0.02811(15) Uani 1 1 d . .
H5S H 0.269(3) 0.589(2) 0.3177(12) 0.034 Uiso 1 1 d . U
Si6 Si 0.16800(9) 0.33549(7) 0.15030(4) 0.03350(17) Uani 1 1 d . .
H6S H -0.003(3) 0.352(2) 0.1201(13) 0.040 Uiso 1 1 d . U
Si7 Si 0.46192(10) 0.89746(7) 0.36266(4) 0.03642(19) Uani 1 1 d . .
H7S H 0.357(3) 0.847(3) 0.2989(13) 0.044 Uiso 1 1 d . U
Si8 Si 0.76308(9) 0.87118(8) 0.32428(4) 0.0409(2) Uani 1 1 d . .
H8S H 0.698(3) 0.838(3) 0.2528(14) 0.049 Uiso 1 1 d . U
Si9 Si 0.61933(9) 0.73686(7) 0.43095(3) 0.02838(16) Uani 1 1 d . .
H9S H 0.649(3) 0.635(2) 0.4076(12) 0.034 Uiso 1 1 d . U
C1 C 0.3802(3) 0.8112(2) 0.15098(11) 0.0245(5) Uani 1 1 d . .
C2 C 0.3028(3) 0.4460(2) 0.22247(12) 0.0239(5) Uani 1 1 d . .
C3 C 0.5895(3) 0.8145(2) 0.36116(12) 0.0283(6) Uani 1 1 d . .
C4 C 0.0405(4) 0.6177(4) 0.07813(17) 0.0686(11) Uani 1 1 d . .
H4A H 0.0466 0.6593 0.0398 0.103 Uiso 1 1 calc R U
H4B H -0.0665 0.5858 0.0861 0.103 Uiso 1 1 calc R U
H4C H 0.0720 0.5478 0.0700 0.103 Uiso 1 1 calc R U
C5 C 0.0707(4) 0.8303(3) 0.17979(17) 0.0505(8) Uani 1 1 d . .
H5A H 0.1296 0.8842 0.2217 0.076 Uiso 1 1 calc R U
H5B H -0.0336 0.7762 0.1855 0.076 Uiso 1 1 calc R U
H5C H 0.0626 0.8823 0.1471 0.076 Uiso 1 1 calc R U
C6 C 0.3741(4) 0.6489(3) 0.01628(15) 0.0580(9) Uani 1 1 d . .
H6A H 0.2764 0.5805 0.0192 0.087 Uiso 1 1 calc R U
H6B H 0.4404 0.6142 -0.0039 0.087 Uiso 1 1 calc R U
H6C H 0.3521 0.7054 -0.0106 0.087 Uiso 1 1 calc R U
C7 C 0.6784(4) 0.8344(3) 0.09150(16) 0.0494(8) Uani 1 1 d . .
H7A H 0.6772 0.8966 0.0640 0.074 Uiso 1 1 calc R U
H7B H 0.7234 0.7804 0.0709 0.074 Uiso 1 1 calc R U
H7C H 0.7410 0.8773 0.1349 0.074 Uiso 1 1 calc R U
C8 C 0.6524(4) 1.0810(3) 0.17613(19) 0.0583(10) Uani 1 1 d . .
H8A H 0.7008 1.0484 0.2096 0.087 Uiso 1 1 calc R U
H8B H 0.6688 1.1672 0.1933 0.087 Uiso 1 1 calc R U
H8C H 0.6991 1.0797 0.1369 0.087 Uiso 1 1 calc R U
C9 C 0.3667(4) 1.0177(3) 0.07477(15) 0.0510(8) Uani 1 1 d . .
H9A H 0.4049 0.9829 0.0392 0.077 Uiso 1 1 calc R U
H9B H 0.4042 1.1087 0.0775 0.077 Uiso 1 1 calc R U
H9C H 0.2528 0.9803 0.0660 0.077 Uiso 1 1 calc R U
C10 C 0.5554(4) 0.3683(3) 0.30104(16) 0.0484(8) Uani 1 1 d . .
H10A H 0.5511 0.4076 0.3443 0.073 Uiso 1 1 calc R U
H10B H 0.6613 0.3749 0.3000 0.073 Uiso 1 1 calc R U
H10C H 0.4835 0.2799 0.2923 0.073 Uiso 1 1 calc R U
C11 C 0.5796(4) 0.4124(3) 0.16446(15) 0.0518(9) Uani 1 1 d . .
H11A H 0.5334 0.3217 0.1490 0.078 Uiso 1 1 calc R U
H11B H 0.6925 0.4415 0.1767 0.078 Uiso 1 1 calc R U
H11C H 0.5552 0.4546 0.1294 0.078 Uiso 1 1 calc R U
C12 C 0.2397(4) 0.3780(3) 0.36306(15) 0.0487(8) Uani 1 1 d . .
H12A H 0.2085 0.2883 0.3477 0.073 Uiso 1 1 calc R U
H12B H 0.1782 0.3894 0.3958 0.073 Uiso 1 1 calc R U
H12C H 0.3502 0.4163 0.3829 0.073 Uiso 1 1 calc R U
C13 C -0.0076(3) 0.4141(3) 0.27317(16) 0.0490(8) Uani 1 1 d . .
H13A H -0.0286 0.4584 0.2386 0.073 Uiso 1 1 calc R U
H13B H -0.0421 0.4393 0.3126 0.073 Uiso 1 1 calc R U
H13C H -0.0638 0.3235 0.2582 0.073 Uiso 1 1 calc R U
C14 C 0.2380(5) 0.3346(4) 0.07169(18) 0.0699(11) Uani 1 1 d . .
H14A H 0.2953 0.4209 0.0658 0.105 Uiso 1 1 calc R U
H14B H 0.1492 0.2923 0.0356 0.105 Uiso 1 1 calc R U
H14C H 0.3067 0.2900 0.0719 0.105 Uiso 1 1 calc R U
C15 C 0.0996(4) 0.1698(3) 0.16416(18) 0.0577(9) Uani 1 1 d . .
H15A H 0.1885 0.1467 0.1715 0.087 Uiso 1 1 calc R U
H15B H 0.0250 0.1142 0.1256 0.087 Uiso 1 1 calc R U
H15C H 0.0493 0.1615 0.2027 0.087 Uiso 1 1 calc R U
C16 C 0.5435(5) 1.0691(3) 0.36204(18) 0.0721(12) Uani 1 1 d . .
H16A H 0.6219 1.1130 0.4017 0.108 Uiso 1 1 calc R U
H16B H 0.4600 1.0989 0.3608 0.108 Uiso 1 1 calc R U
H16C H 0.5917 1.0858 0.3233 0.108 Uiso 1 1 calc R U
C17 C 0.3268(4) 0.8693(3) 0.42172(16) 0.0515(8) Uani 1 1 d . .
H17A H 0.2634 0.7792 0.4164 0.077 Uiso 1 1 calc R U
H17B H 0.2591 0.9134 0.4135 0.077 Uiso 1 1 calc R U
H17C H 0.3865 0.9001 0.4665 0.077 Uiso 1 1 calc R U
C18 C 0.8891(4) 1.0417(4) 0.33635(19) 0.0807(14) Uani 1 1 d . .
H18A H 0.8253 1.0878 0.3249 0.121 Uiso 1 1 calc R U
H18B H 0.9674 1.0555 0.3082 0.121 Uiso 1 1 calc R U
H18C H 0.9410 1.0716 0.3823 0.121 Uiso 1 1 calc R U
C19 C 0.8983(4) 0.7910(4) 0.33775(16) 0.0627(11) Uani 1 1 d . .
H19A H 0.9540 0.8174 0.3832 0.094 Uiso 1 1 calc R U
H19B H 0.9731 0.8135 0.3080 0.094 Uiso 1 1 calc R U
H19C H 0.8385 0.7000 0.3291 0.094 Uiso 1 1 calc R U
C20 C 0.7877(4) 0.8422(3) 0.49649(14) 0.0479(8) Uani 1 1 d . .
H20A H 0.8812 0.8758 0.4771 0.072 Uiso 1 1 calc R U
H20B H 0.8048 0.7946 0.5301 0.072 Uiso 1 1 calc R U
H20C H 0.7653 0.9115 0.5166 0.072 Uiso 1 1 calc R U
C21 C 0.4560(4) 0.6715(3) 0.47632(14) 0.0460(8) Uani 1 1 d . .
H21A H 0.4478 0.7400 0.5049 0.069 Uiso 1 1 calc R U
H21B H 0.4760 0.6139 0.5030 0.069 Uiso 1 1 calc R U
H21C H 0.3585 0.6263 0.4449 0.069 Uiso 1 1 calc R U
C22 C 0.1113(4) 0.5879(4) 0.54933(18) 0.0623(10) Uani 1 1 d . .
H22 H 0.1882 0.6488 0.5833 0.075 Uiso 1 1 calc R U
C23 C 0.0831(4) 0.4653(4) 0.54574(19) 0.0632(11) Uani 1 1 d . .
H23 H 0.1405 0.4402 0.5776 0.076 Uiso 1 1 calc R U
C24 C -0.0274(5) 0.3765(4) 0.4969(2) 0.0636(10) Uani 1 1 d . .
H24 H -0.0458 0.2907 0.4949 0.076 Uiso 1 1 calc R U

loop_
_atom_site_aniso_label
_atom_site_aniso_U_11
_atom_site_aniso_U_22
_atom_site_aniso_U_33
_atom_site_aniso_U_23
_atom_site_aniso_U_13
_atom_site_aniso_U_12
Nd1 0.02118(7) 0.01908(7) 0.01693(6) 0.00350(5) -0.00025(5) 0.00647(5)
Si1 0.0252(4) 0.0337(4) 0.0251(4) 0.0048(3) -0.0024(3) 0.0116(3)
Si2 0.0371(4) 0.0356(4) 0.0218(4) 0.0079(3) 0.0079(3) 0.0171(3)
Si3 0.0384(4) 0.0254(4) 0.0313(4) 0.0077(3) 0.0021(3) 0.0119(3)
Si4 0.0287(4) 0.0284(4) 0.0305(4) 0.0039(3) 0.0028(3) 0.0151(3)
Si5 0.0246(4) 0.0271(4) 0.0285(4) 0.0074(3) 0.0057(3) 0.0050(3)
Si6 0.0327(4) 0.0274(4) 0.0339(4) -0.0040(3) -0.0046(3) 0.0109(3)
Si7 0.0544(5) 0.0291(4) 0.0239(4) -0.0032(3) -0.0074(3) 0.0214(4)
Si8 0.0265(4) 0.0488(5) 0.0279(4) 0.0139(4) -0.0035(3) -0.0050(4)
Si9 0.0333(4) 0.0321(4) 0.0202(3) 0.0062(3) 0.0019(3) 0.0142(3)
C1 0.0271(13) 0.0238(12) 0.0215(12) 0.0056(10) 0.0018(10) 0.0093(10)
C2 0.0232(12) 0.0206(12) 0.0265(13) 0.0036(10) 0.0030(10) 0.0080(10)
C3 0.0289(13) 0.0272(13) 0.0229(12) 0.0043(10) -0.0026(10) 0.0072(11)
C4 0.0370(19) 0.093(3) 0.047(2) -0.013(2) -0.0114(16) 0.0080(19)
C5 0.0425(18) 0.058(2) 0.065(2) 0.0195(17) 0.0192(16) 0.0295(17)
C6 0.068(2) 0.073(2) 0.0308(17) -0.0059(16) 0.0087(16) 0.030(2)
C7 0.0452(19) 0.066(2) 0.0452(19) 0.0194(17) 0.0222(15) 0.0249(17)
C8 0.047(2) 0.0331(17) 0.084(3) 0.0101(17) -0.0014(18) 0.0078(15)
C9 0.071(2) 0.0428(18) 0.0442(18) 0.0200(15) 0.0032(17) 0.0270(17)
C10 0.0479(19) 0.054(2) 0.055(2) 0.0211(16) 0.0045(16) 0.0324(17)
C11 0.054(2) 0.071(2) 0.0456(19) 0.0051(17) 0.0119(16) 0.0425(19)
C12 0.0503(19) 0.0512(19) 0.0439(18) 0.0232(15) 0.0144(15) 0.0140(16)
C13 0.0280(15) 0.059(2) 0.052(2) 0.0066(16) 0.0113(14) 0.0098(15)
C14 0.082(3) 0.069(3) 0.051(2) 0.0006(19) -0.007(2) 0.031(2)
C15 0.056(2) 0.0271(16) 0.073(2) -0.0034(16) -0.0004(18) 0.0053(15)
C16 0.134(4) 0.0355(18) 0.052(2) 0.0088(16) 0.014(2) 0.040(2)
C17 0.053(2) 0.058(2) 0.050(2) -0.0015(16) 0.0043(16) 0.0337(18)
C18 0.061(2) 0.068(3) 0.057(2) 0.021(2) -0.0105(19) -0.031(2)
C19 0.0260(16) 0.112(3) 0.0445(19) 0.024(2) 0.0059(14) 0.0190(19)
C20 0.0472(19) 0.058(2) 0.0299(16) 0.0066(14) -0.0082(14) 0.0167(16)
C21 0.0522(19) 0.059(2) 0.0306(16) 0.0157(14) 0.0142(14) 0.0220(17)
C22 0.054(2) 0.075(3) 0.052(2) 0.015(2) 0.0136(18) 0.016(2)
C23 0.052(2) 0.100(3) 0.062(2) 0.041(2) 0.0162(19) 0.048(2)
C24 0.078(3) 0.061(2) 0.078(3) 0.034(2) 0.042(2) 0.041(2)

loop_
_atom_type_symbol
_atom_type_description
_atom_type_scat_dispersion_real
_atom_type_scat_dispersion_imag
_atom_type_scat_source
C C 0.0033 0.0016 'International Tables Vol C Tables 4.2.6.8 and 6.1.1.4'
H H 0.0000 0.0000 'International Tables Vol C Tables 4.2.6.8 and 6.1.1.4'
Si Si 0.0817 0.0704 'International Tables Vol C Tables 4.2.6.8 and 6.1.1.4'
Nd Nd -0.1943 3.0179 'International Tables Vol C Tables 4.2.6.8 and 6.1.1.4'

loop_
_geom_angle_atom_site_label_1
_geom_angle_atom_site_label_2
_geom_angle_atom_site_label_3
_geom_angle
_geom_angle_site_symmetry_1
_geom_angle_site_symmetry_3
C1 Nd1 C2 119.04(7) . .
C1 Nd1 C3 121.03(8) . .
C2 Nd1 C3 119.87(7) . .
C1 Nd1 Si1 35.69(6) . .
C2 Nd1 Si1 97.48(5) . .
C3 Nd1 Si1 130.92(6) . .
C1 Nd1 Si5 131.58(6) . .
C2 Nd1 Si5 35.61(5) . .
C3 Nd1 Si5 96.68(6) . .
Si1 Nd1 Si5 97.05(2) . .
C1 Nd1 Si7 96.65(5) . .
C2 Nd1 Si7 133.86(5) . .
C3 Nd1 Si7 35.37(6) . .
Si1 Nd1 Si7 95.88(2) . .
Si5 Nd1 Si7 98.96(2) . .
C1 Nd1 Si4 129.87(5) . .
C2 Nd1 Si4 35.47(5) . .
C3 Nd1 Si4 100.65(6) . .
Si1 Nd1 Si4 126.874(19) . .
Si5 Nd1 Si4 60.16(2) . .
Si7 Nd1 Si4 132.37(2) . .
C1 Nd1 Si8 104.10(6) . .
C2 Nd1 Si8 127.66(5) . .
C3 Nd1 Si8 35.19(6) . .
Si1 Nd1 Si8 134.17(2) . .
Si5 Nd1 Si8 123.46(2) . .
Si7 Nd1 Si8 60.37(2) . .
Si4 Nd1 Si8 94.17(2) . .
C1 Nd1 Si2 35.11(6) . .
C2 Nd1 Si2 99.13(5) . .
C3 Nd1 Si2 132.66(6) . .
Si1 Nd1 Si2 60.38(2) . .
Si5 Nd1 Si2 129.80(2) . .
Si7 Nd1 Si2 125.65(2) . .
Si4 Nd1 Si2 96.33(2) . .
Si8 Nd1 Si2 100.15(2) . .
C1 Nd1 H1S 62.4(6) . .
C2 Nd1 H1S 78.2(6) . .
C3 Nd1 H1S 128.7(6) . .
Si1 Nd1 H1S 26.8(6) . .
Si5 Nd1 H1S 70.5(6) . .
Si7 Nd1 H1S 95.9(6) . .
Si4 Nd1 H1S 112.9(6) . .
Si8 Nd1 H1S 152.5(6) . .
Si2 Nd1 H1S 82.0(6) . .
C1 Nd1 H2S 60.9(6) . .
C2 Nd1 H2S 78.8(6) . .
C3 Nd1 H2S 134.7(6) . .
Si1 Nd1 H2S 79.4(6) . .
Si5 Nd1 H2S 113.8(6) . .
Si7 Nd1 H2S 147.2(6) . .
Si4 Nd1 H2S 70.3(6) . .
Si8 Nd1 H2S 99.9(6) . .
Si2 Nd1 H2S 26.1(6) . .
H1S Nd1 H2S 93.8(9) . .
C1 Nd1 H4S 131.7(6) . .
C2 Nd1 H4S 61.1(6) . .
C3 Nd1 H4S 81.1(6) . .
Si1 Nd1 H4S 147.8(6) . .
Si5 Nd1 H4S 79.3(6) . .
Si7 Nd1 H4S 116.3(6) . .
Si4 Nd1 H4S 26.0(6) . .
Si8 Nd1 H4S 68.4(6) . .
Si2 Nd1 H4S 97.3(6) . .
H1S Nd1 H4S 138.8(9) . .
H2S Nd1 H4S 73.2(9) . .
C1 Nd1 H5S 131.8(6) . .
C2 Nd1 H5S 61.9(6) . .
C3 Nd1 H5S 76.6(6) . .
Si1 Nd1 H5S 97.4(6) . .
Si5 Nd1 H5S 26.4(6) . .
Si7 Nd1 H5S 72.7(6) . .
Si4 Nd1 H5S 81.1(6) . .
Si8 Nd1 H5S 109.7(6) . .
Si2 Nd1 H5S 150.1(6) . .
H1S Nd1 H5S 71.9(9) . .
H2S Nd1 H5S 140.0(9) . .
H4S Nd1 H5S 93.0(9) . .
C1 Nd1 H7S 76.5(7) . .
C2 Nd1 H7S 133.1(7) . .
C3 Nd1 H7S 62.0(7) . .
Si1 Nd1 H7S 69.4(7) . .
Si5 Nd1 H7S 99.4(7) . .
Si7 Nd1 H7S 26.6(7) . .
Si4 Nd1 H7S 153.0(7) . .
Si8 Nd1 H7S 82.5(7) . .
Si2 Nd1 H7S 110.6(7) . .
H1S Nd1 H7S 71.3(9) . .
H2S Nd1 H7S 136.7(9) . .
H4S Nd1 H7S 142.8(9) . .
H5S Nd1 H7S 75.0(9) . .
C1 Nd1 H8S 82.8(7) . .
C2 Nd1 H8S 130.4(7) . .
C3 Nd1 H8S 61.5(7) . .
Si1 Nd1 H8S 117.7(7) . .
Si5 Nd1 H8S 145.2(7) . .
Si7 Nd1 H8S 78.8(7) . .
Si4 Nd1 H8S 95.5(7) . .
Si8 Nd1 H8S 27.0(7) . .
Si2 Nd1 H8S 73.2(7) . .
H1S Nd1 H8S 144.1(9) . .
H2S Nd1 H8S 75.1(9) . .
H4S Nd1 H8S 71.2(9) . .
H5S Nd1 H8S 136.6(9) . .
H7S Nd1 H8S 93.4(9) . .
C1 Si1 C5 117.34(14) . .
C1 Si1 C4 120.05(14) . .
C5 Si1 C4 106.71(17) . .
C1 Si1 Nd1 56.73(7) . .
C5 Si1 Nd1 122.73(11) . .
C4 Si1 Nd1 125.35(14) . .
C1 Si1 H1S 104.2(10) . .
C5 Si1 H1S 105.7(10) . .
C4 Si1 H1S 100.4(10) . .
Nd1 Si1 H1S 47.6(10) . .
C1 Si2 C7 117.68(13) . .
C1 Si2 C6 119.82(14) . .
C7 Si2 C6 105.49(15) . .
C1 Si2 Nd1 55.77(8) . .
C7 Si2 Nd1 115.64(10) . .
C6 Si2 Nd1 134.57(12) . .
C1 Si2 H2S 102.3(10) . .
C7 Si2 H2S 103.4(10) . .
C6 Si2 H2S 106.3(10) . .
Nd1 Si2 H2S 47.3(10) . .
C1 Si3 C8 116.70(13) . .
C1 Si3 C9 111.37(13) . .
C8 Si3 C9 106.83(16) . .
C1 Si3 H3S 111.5(11) . .
C8 Si3 H3S 104.8(11) . .
C9 Si3 H3S 104.8(11) . .
C2 Si4 C11 117.62(13) . .
C2 Si4 C10 120.55(13) . .
C11 Si4 C10 105.92(15) . .
C2 Si4 Nd1 56.32(7) . .
C11 Si4 Nd1 116.01(11) . .
C10 Si4 Nd1 132.90(11) . .
C2 Si4 H4S 102.0(10) . .
C11 Si4 H4S 103.3(10) . .
C10 Si4 H4S 105.2(10) . .
Nd1 Si4 H4S 46.3(10) . .
C2 Si5 C12 119.57(13) . .
C2 Si5 C13 116.76(13) . .
C12 Si5 C13 107.28(15) . .
C2 Si5 Nd1 56.53(7) . .
C12 Si5 Nd1 130.59(11) . .
C13 Si5 Nd1 117.46(11) . .
C2 Si5 H5S 102.8(10) . .
C12 Si5 H5S 106.4(10) . .
C13 Si5 H5S 101.9(10) . .
Nd1 Si5 H5S 46.4(10) . .
C2 Si6 C14 117.78(15) . .
C2 Si6 C15 111.77(14) . .
C14 Si6 C15 105.23(17) . .
C2 Si6 H6S 119.7(9) . .
C14 Si6 H6S 96.1(9) . .
C15 Si6 H6S 104.1(9) . .
C3 Si7 C17 119.20(14) . .
C3 Si7 C16 119.33(17) . .
C17 Si7 C16 106.60(17) . .
C3 Si7 Nd1 56.74(8) . .
C17 Si7 Nd1 122.90(11) . .
C16 Si7 Nd1 124.59(12) . .
C3 Si7 H7S 103.7(11) . .
C17 Si7 H7S 103.1(11) . .
C16 Si7 H7S 102.1(11) . .
Nd1 Si7 H7S 47.0(11) . .
C3 Si8 C18 121.00(18) . .
C3 Si8 C19 115.93(14) . .
C18 Si8 C19 105.88(19) . .
C3 Si8 Nd1 56.18(8) . .
C18 Si8 Nd1 135.94(14) . .
C19 Si8 Nd1 113.76(12) . .
C3 Si8 H8S 102.7(11) . .
C18 Si8 H8S 103.7(11) . .
C19 Si8 H8S 105.9(11) . .
Nd1 Si8 H8S 48.0(11) . .
C3 Si9 C21 118.50(13) . .
C3 Si9 C20 112.74(13) . .
C21 Si9 C20 104.20(14) . .
C3 Si9 H9S 108.3(11) . .
C21 Si9 H9S 104.6(11) . .
C20 Si9 H9S 107.9(11) . .
Si2 C1 Si1 120.41(13) . .
Si2 C1 Si3 116.40(13) . .
Si1 C1 Si3 111.48(13) . .
Si2 C1 Nd1 89.12(9) . .
Si1 C1 Nd1 87.58(9) . .
Si3 C1 Nd1 128.47(11) . .
Si4 C2 Si5 119.02(13) . .
Si4 C2 Si6 116.37(13) . .
Si5 C2 Si6 112.04(13) . .
Si4 C2 Nd1 88.22(9) . .
Si5 C2 Nd1 87.86(9) . .
Si6 C2 Nd1 129.90(12) . .
Si7 C3 Si8 120.96(14) . .
Si7 C3 Si9 119.33(14) . .
Si8 C3 Si9 111.13(13) . .
Si7 C3 Nd1 87.89(9) . .
Si8 C3 Nd1 88.63(10) . .
Si9 C3 Nd1 123.55(12) . .
Si1 C4 H4A 109.5 . .
Si1 C4 H4B 109.5 . .
H4A C4 H4B 109.5 . .
Si1 C4 H4C 109.5 . .
H4A C4 H4C 109.5 . .
H4B C4 H4C 109.5 . .
Si1 C5 H5A 109.5 . .
Si1 C5 H5B 109.5 . .
H5A C5 H5B 109.5 . .
Si1 C5 H5C 109.5 . .
H5A C5 H5C 109.5 . .
H5B C5 H5C 109.5 . .
Si2 C6 H6A 109.5 . .
Si2 C6 H6B 109.5 . .
H6A C6 H6B 109.5 . .
Si2 C6 H6C 109.5 . .
H6A C6 H6C 109.5 . .
H6B C6 H6C 109.5 . .
Si2 C7 H7A 109.5 . .
Si2 C7 H7B 109.5 . .
H7A C7 H7B 109.5 . .
Si2 C7 H7C 109.5 . .
H7A C7 H7C 109.5 . .
H7B C7 H7C 109.5 . .
Si3 C8 H8A 109.5 . .
Si3 C8 H8B 109.5 . .
H8A C8 H8B 109.5 . .
Si3 C8 H8C 109.5 . .
H8A C8 H8C 109.5 . .
H8B C8 H8C 109.5 . .
Si3 C9 H9A 109.5 . .
Si3 C9 H9B 109.5 . .
H9A C9 H9B 109.5 . .
Si3 C9 H9C 109.5 . .
H9A C9 H9C 109.5 . .
H9B C9 H9C 109.5 . .
Si4 C10 H10A 109.5 . .
Si4 C10 H10B 109.5 . .
H10A C10 H10B 109.5 . .
Si4 C10 H10C 109.5 . .
H10A C10 H10C 109.5 . .
H10B C10 H10C 109.5 . .
Si4 C11 H11A 109.5 . .
Si4 C11 H11B 109.5 . .
H11A C11 H11B 109.5 . .
Si4 C11 H11C 109.5 . .
H11A C11 H11C 109.5 . .
H11B C11 H11C 109.5 . .
Si5 C12 H12A 109.5 . .
Si5 C12 H12B 109.5 . .
H12A C12 H12B 109.5 . .
Si5 C12 H12C 109.5 . .
H12A C12 H12C 109.5 . .
H12B C12 H12C 109.5 . .
Si5 C13 H13A 109.5 . .
Si5 C13 H13B 109.5 . .
H13A C13 H13B 109.5 . .
Si5 C13 H13C 109.5 . .
H13A C13 H13C 109.5 . .
H13B C13 H13C 109.5 . .
Si6 C14 H14A 109.5 . .
Si6 C14 H14B 109.5 . .
H14A C14 H14B 109.5 . .
Si6 C14 H14C 109.5 . .
H14A C14 H14C 109.5 . .
H14B C14 H14C 109.5 . .
Si6 C15 H15A 109.5 . .
Si6 C15 H15B 109.5 . .
H15A C15 H15B 109.5 . .
Si6 C15 H15C 109.5 . .
H15A C15 H15C 109.5 . .
H15B C15 H15C 109.5 . .
Si7 C16 H16A 109.5 . .
Si7 C16 H16B 109.5 . .
H16A C16 H16B 109.5 . .
Si7 C16 H16C 109.5 . .
H16A C16 H16C 109.5 . .
H16B C16 H16C 109.5 . .
Si7 C17 H17A 109.5 . .
Si7 C17 H17B 109.5 . .
H17A C17 H17B 109.5 . .
Si7 C17 H17C 109.5 . .
H17A C17 H17C 109.5 . .
H17B C17 H17C 109.5 . .
Si8 C18 H18A 109.5 . .
Si8 C18 H18B 109.5 . .
H18A C18 H18B 109.5 . .
Si8 C18 H18C 109.5 . .
H18A C18 H18C 109.5 . .
H18B C18 H18C 109.5 . .
Si8 C19 H19A 109.5 . .
Si8 C19 H19B 109.5 . .
H19A C19 H19B 109.5 . .
Si8 C19 H19C 109.5 . .
H19A C19 H19C 109.5 . .
H19B C19 H19C 109.5 . .
Si9 C20 H20A 109.5 . .
Si9 C20 H20B 109.5 . .
H20A C20 H20B 109.5 . .
Si9 C20 H20C 109.5 . .
H20A C20 H20C 109.5 . .
H20B C20 H20C 109.5 . .
Si9 C21 H21A 109.5 . .
Si9 C21 H21B 109.5 . .
H21A C21 H21B 109.5 . .
Si9 C21 H21C 109.5 . .
H21A C21 H21C 109.5 . .
H21B C21 H21C 109.5 . .
C23 C22 C24 119.1(4) . 2_566
C23 C22 H22 120.4 . .
C24 C22 H22 120.4 2_566 .
C22 C23 C24 121.0(3) . .
C22 C23 H23 119.5 . .
C24 C23 H23 119.5 . .
C23 C24 C22 119.9(4) . 2_566
C23 C24 H24 120.1 . .
C22 C24 H24 120.1 2_566 .

loop_
_geom_bond_atom_site_label_1
_geom_bond_atom_site_label_2
_geom_bond_distance
_geom_bond_site_symmetry_2
Nd1 C1 2.623(2) .
Nd1 C2 2.624(2) .
Nd1 C3 2.632(2) .
Nd1 Si1 3.1349(7) .
Nd1 Si5 3.1436(7) .
Nd1 Si7 3.1457(8) .
Nd1 Si4 3.1521(8) .
Nd1 Si8 3.1672(8) .
Nd1 Si2 3.1728(8) .
Nd1 H1S 2.40(3) .
Nd1 H2S 2.43(3) .
Nd1 H4S 2.39(3) .
Nd1 H5S 2.38(3) .
Nd1 H7S 2.40(3) .
Nd1 H8S 2.44(3) .
Si1 C1 1.830(3) .
Si1 C5 1.860(3) .
Si1 C4 1.864(3) .
Si1 H1S 1.47(3) .
Si2 C1 1.825(3) .
Si2 C7 1.863(3) .
Si2 C6 1.868(3) .
Si2 H2S 1.46(3) .
Si3 C1 1.848(2) .
Si3 C8 1.864(3) .
Si3 C9 1.881(3) .
Si3 H3S 1.38(3) .
Si4 C2 1.830(2) .
Si4 C11 1.863(3) .
Si4 C10 1.864(3) .
Si4 H4S 1.45(3) .
Si5 C2 1.832(3) .
Si5 C12 1.865(3) .
Si5 C13 1.869(3) .
Si5 H5S 1.46(3) .
Si6 C2 1.843(2) .
Si6 C14 1.845(4) .
Si6 C15 1.870(3) .
Si6 H6S 1.75(3) .
Si7 C3 1.822(3) .
Si7 C17 1.851(3) .
Si7 C16 1.864(3) .
Si7 H7S 1.47(3) .
Si8 C3 1.826(3) .
Si8 C18 1.865(4) .
Si8 C19 1.873(4) .
Si8 H8S 1.49(3) .
Si9 C3 1.851(3) .
Si9 C21 1.871(3) .
Si9 C20 1.874(3) .
Si9 H9S 1.38(3) .
C4 H4A 0.9800 .
C4 H4B 0.9800 .
C4 H4C 0.9800 .
C5 H5A 0.9800 .
C5 H5B 0.9800 .
C5 H5C 0.9800 .
C6 H6A 0.9800 .
C6 H6B 0.9800 .
C6 H6C 0.9800 .
C7 H7A 0.9800 .
C7 H7B 0.9800 .
C7 H7C 0.9800 .
C8 H8A 0.9800 .
C8 H8B 0.9800 .
C8 H8C 0.9800 .
C9 H9A 0.9800 .
C9 H9B 0.9800 .
C9 H9C 0.9800 .
C10 H10A 0.9800 .
C10 H10B 0.9800 .
C10 H10C 0.9800 .
C11 H11A 0.9800 .
C11 H11B 0.9800 .
C11 H11C 0.9800 .
C12 H12A 0.9800 .
C12 H12B 0.9800 .
C12 H12C 0.9800 .
C13 H13A 0.9800 .
C13 H13B 0.9800 .
C13 H13C 0.9800 .
C14 H14A 0.9800 .
C14 H14B 0.9800 .
C14 H14C 0.9800 .
C15 H15A 0.9800 .
C15 H15B 0.9800 .
C15 H15C 0.9800 .
C16 H16A 0.9800 .
C16 H16B 0.9800 .
C16 H16C 0.9800 .
C17 H17A 0.9800 .
C17 H17B 0.9800 .
C17 H17C 0.9800 .
C18 H18A 0.9800 .
C18 H18B 0.9800 .
C18 H18C 0.9800 .
C19 H19A 0.9800 .
C19 H19B 0.9800 .
C19 H19C 0.9800 .
C20 H20A 0.9800 .
C20 H20B 0.9800 .
C20 H20C 0.9800 .
C21 H21A 0.9800 .
C21 H21B 0.9800 .
C21 H21C 0.9800 .
C22 C23 1.351(5) .
C22 C24 1.375(5) 2_566
C22 H22 0.9500 .
C23 C24 1.372(5) .
C23 H23 0.9500 .
C24 C22 1.375(5) 2_566
C24 H24 0.9500 .
